data_7103666
loop_
_publ_author_name
'Ferlay, Sylvie'
'Holakovsky, Roman'
'Hosseini, Mir Wais'
'Planeix, Jean-Marc'
'Kyritsakas, Nathalie'

_publ_section_title
;
 Charge assisted chiral hybrid H-bonded molecular networks
;
_journal_coden_ASTM CHCOFS
_journal_issue 11
_journal_name_full
;
 Chemical Communications (Cambridge, United Kingdom)
;
_journal_page_first 1224
_journal_page_last 1225
_journal_paper_doi 10.1039/b301467n
_journal_year 2003
_chemical_formula_moiety 'C19 H30 Fe N10 O6'
_chemical_formula_sum 'C19 H30 Fe N10 O6'
_chemical_formula_weight 550.36
_space_group_IT_number 2
_symmetry_cell_setting triclinic
_symmetry_space_group_name_Hall '-P 1'
_symmetry_space_group_name_H-M 'P -1'
_cell_angle_alpha 84.574(5)
_cell_angle_beta 79.961(5)
_cell_angle_gamma 77.478(5)
_cell_formula_units_Z 2
_cell_length_a 6.6651(1)
_cell_length_b 14.2444(3)
_cell_length_c 14.5059(4)
_cell_measurement_reflns_used 10614
_cell_measurement_temperature 173
_cell_measurement_theta_max 29.1
_cell_measurement_theta_min 1.4
_cell_volume 1321.54(5)
_computing_publication_material CIFGEN_IN_OpenMoleN_(_1997)
_computing_structure_refinement LSFM_OpenMoleN_(_1997)
_computing_structure_solution Direct_methods_(SIR,_Burla_et_al.,_1989)
_diffrn_ambient_temperature 173
_diffrn_measurement_details
;
10614 reflections were collected using program Collect
("Collect" Data collection software, Nonius B.V., 1998)
The conditions were as follow : crystal to detector distance =  36. mm.
Scan angle =  2.0 deg 1 scans of   40 sec per frame.
Data collection was divided into  2 set(s)
with the following starting angles and number of frames :

Set 1 Theta =    7.80 Omega =    0.00 Kappa =    0.00   91 frames
Set 2 Theta =   -4.30 Kappa = -166.00 Phi   =    0.00   24 frames
Friedel pairs were averaged. Internal R = 0.04
;
_diffrn_measurement_device_type KappaCCD
_diffrn_measurement_method '\p scans'
_diffrn_radiation_monochromator graphite
_diffrn_radiation_type Mo-K\a
_diffrn_radiation_wavelength 0.71073
_diffrn_reflns_av_R_equivalents 0.040
_diffrn_reflns_av_sigmaI/netI 0.333
_diffrn_reflns_limit_h_max 9
_diffrn_reflns_limit_h_min -9
_diffrn_reflns_limit_k_max 19
_diffrn_reflns_limit_k_min -19
_diffrn_reflns_limit_l_max 19
_diffrn_reflns_limit_l_min -19
_diffrn_reflns_number 10614
_diffrn_reflns_theta_max 29.11
_diffrn_reflns_theta_min 2.5
_diffrn_source xray_tube
_diffrn_standards_decay_% 0
_exptl_absorpt_coefficient_mu 0.623
_exptl_absorpt_correction_T_max 1.0000
_exptl_absorpt_correction_T_min 0.8970
_exptl_absorpt_correction_type refdelf_(Walker_&_Stuart,_1983)
_exptl_crystal_colour yellow
_exptl_crystal_density_diffrn 1.38
_exptl_crystal_density_method none
_exptl_crystal_description prism
_exptl_crystal_F_000 576
_exptl_crystal_size_max 0.15
_exptl_crystal_size_mid 0.15
_exptl_crystal_size_min 0.12
_refine_diff_density_max 0.657
_refine_diff_density_min -0.165
_refine_ls_extinction_method none
_refine_ls_goodness_of_fit_all 4.354
_refine_ls_goodness_of_fit_ref 1.038
_refine_ls_hydrogen_treatment noref
_refine_ls_matrix_type full
_refine_ls_number_constraints 0
_refine_ls_number_parameters 325
_refine_ls_number_reflns 3095
_refine_ls_number_restraints 0
_refine_ls_R_factor_all 0.129
_refine_ls_R_factor_gt 0.047
_refine_ls_shift/esd_mean 0.000
_refine_ls_shift/su_max 0.005
_refine_ls_structure_factor_coef F
_refine_ls_weighting_scheme sigma
_refine_ls_wR_factor_all 0.209
_refine_ls_wR_factor_ref 0.062
_reflns_number_gt 3095
_reflns_number_total 6980
_reflns_threshold_expression >3.0\s(I)
_cod_data_source_file b301467n.txt
_cod_data_source_block st1079
_cod_original_sg_symbol_H-M P-1
_cod_database_code 7103666

loop_
_symmetry_equiv_pos_as_xyz
x,y,z
-x,-y,-z

loop_
_atom_site_label
_atom_site_fract_x
_atom_site_fract_y
_atom_site_fract_z
_atom_site_U_iso_or_equiv
_atom_site_adp_type
_atom_site_calc_flag
_atom_site_calc_attached_atom
_atom_site_type_symbol
FE 1.65129(8) -0.13288(4) 0.86400(4) 0.0218(2) Uani ? ? Fe
N1 1.7740(4) -0.0752(2) 0.9233(2) 0.028(2) Uani ? ? N
O1 1.8677(4) -0.0385(2) 0.9611(2) 0.054(2) Uani ? ? O
C1 1.4458(6) -0.0242(3) 0.8284(3) 0.028(2) Uani ? ? C
N2 1.3210(5) 0.0381(2) 0.8037(2) 0.036(2) Uani ? ? N
C2 1.8299(5) -0.1140(2) 0.7464(3) 0.027(2) Uani ? ? C
N3 1.9355(5) -0.1049(2) 0.6760(2) 0.035(2) Uani ? ? N
C3 1.5266(5) -0.2043(3) 0.7909(3) 0.024(2) Uani ? ? C
N4 1.4600(5) -0.2492(2) 0.7453(3) 0.037(2) Uani ? ? N
C4 1.8322(5) -0.2556(2) 0.8840(3) 0.024(2) Uani ? ? C
N5 1.9387(4) -0.3302(2) 0.8922(2) 0.032(2) Uani ? ? N
C5 1.4499(5) -0.1637(2) 0.9694(3) 0.025(2) Uani ? ? C
N6 1.3293(5) -0.1833(2) 1.0318(3) 0.037(2) Uani ? ? N
C6 2.3076(5) -0.4551(2) 1.0456(3) 0.025(2) Uani ? ? C
C7 2.3934(5) -0.4145(3) 0.9619(3) 0.025(2) Uani ? ? C
C8 2.4153(5) -0.5408(3) 1.0844(3) 0.028(2) Uani ? ? C
C9 2.0997(5) -0.4090(3) 1.0953(3) 0.030(2) Uani ? ? C
N7 1.9674(5) -0.4640(2) 1.1299(3) 0.038(2) Uani ? ? N
C10 1.7616(7) -0.4244(3) 1.1798(4) 0.064(3) Uani ? ? C
C11 1.6988(8) -0.3280(4) 1.1581(5) 0.072(4) Uani ? ? C
C12 1.8450(6) -0.2640(3) 1.1406(3) 0.042(2) Uani ? ? C
N8 2.0536(4) -0.3151(2) 1.1016(2) 0.031(2) Uani ? ? N
C13 1.6939(5) -0.0517(2) 1.4626(3) 0.022(2) Uani ? ? C
C14 1.6126(5) 0.0359(3) 1.4193(3) 0.024(2) Uani ? ? C
C15 1.5801(5) -0.0879(2) 1.5431(3) 0.022(2) Uani ? ? C
C16 1.9009(5) -0.1079(2) 1.4237(3) 0.022(2) Uani ? ? C
N9 2.0273(4) -0.1505(2) 1.4827(2) 0.023(2) Uani ? ? N
C17 2.2327(5) -0.2078(3) 1.4498(3) 0.029(2) Uani ? ? C
C18 2.3191(6) -0.1646(3) 1.3564(3) 0.032(2) Uani ? ? C
C19 2.1656(6) -0.1589(3) 1.2891(3) 0.034(2) Uani ? ? C
N10 1.9562(4) -0.1141(2) 1.3328(2) 0.024(2) Uani ? ? N
O2 1.8339(4) -0.3621(2) 0.6293(2) 0.053(2) Uani ? ? O
O3 2.1858(5) -0.4386(2) 1.3338(2) 0.059(2) Uani ? ? O
O4 1.8088(4) -0.3416(2) 1.4342(2) 0.055(2) Uani ? ? O
O5 2.5527(5) -0.4696(2) 1.4081(2) 0.060(2) Uani ? ? O
O6 1.7855(5) -0.6391(2) 1.3222(4) 0.087(2) Uani ? ? O
H1 2.3209 -0.3557 0.9361 0.0335 Uiso calc C7 H
H2 2.3573 -0.5684 1.1425 0.0352 Uiso calc C8 H
H3 1.7644 -0.4338 1.2453 0.0981 Uiso calc C10 H
H4 1.6644 -0.4575 1.1637 0.0981 Uiso calc C10 H
H5 1.5959 -0.3035 1.2088 0.1253 Uiso calc C11 H
H6 1.6371 -0.3230 1.1030 0.1253 Uiso calc C11 H
H7 1.8513 -0.2385 1.1980 0.0606 Uiso calc C12 H
H8 1.7986 -0.2129 1.0975 0.0606 Uiso calc C12 H
H9 1.6889 0.0602 1.3640 0.0311 Uiso calc C14 H
H10 1.6352 -0.1484 1.5721 0.0287 Uiso calc C15 H
H11 2.2215 -0.2721 1.4431 0.0387 Uiso calc C17 H
H12 2.3229 -0.2078 1.4938 0.0387 Uiso calc C17 H
H13 2.4486 -0.2039 1.3324 0.0449 Uiso calc C18 H
H14 2.3387 -0.1018 1.3638 0.0449 Uiso calc C18 H
H15 2.1654 -0.2220 1.2731 0.0467 Uiso calc C19 H
H16 2.2060 -0.1215 1.2339 0.0467 Uiso calc C19 H
H17 2.0066 -0.5314 1.1224 0.0548 Uiso calc N7 H
H18 2.1590 -0.2791 1.0801 0.0432 Uiso calc N8 H
H19 1.9835 -0.1437 1.5481 0.0315 Uiso calc N9 H
H20 1.8552 -0.0881 1.2934 0.0322 Uiso calc N10 H

loop_
_atom_site_aniso_label
_atom_site_aniso_U_11
_atom_site_aniso_U_22
_atom_site_aniso_U_33
_atom_site_aniso_U_12
_atom_site_aniso_U_13
_atom_site_aniso_U_23
_atom_site_aniso_type_symbol
FE 0.0238(2) 0.0206(2) 0.0212(3) -0.0039(2) -0.0057(2) -0.0019(2) Fe
N1 0.032(2) 0.023(2) 0.030(2) -0.004(1) -0.008(1) -0.004(1) N
O1 0.054(1) 0.049(2) 0.060(2) -0.017(1) -0.025(1) -0.015(1) O
C1 0.036(2) 0.026(2) 0.022(2) -0.008(1) -0.006(2) -0.002(2) C
N2 0.047(2) 0.030(2) 0.035(2) 0.005(1) -0.013(2) -0.005(2) N
C2 0.027(2) 0.027(2) 0.026(2) -0.008(1) -0.009(1) -0.003(2) C
N3 0.034(2) 0.048(2) 0.027(2) -0.013(1) -0.005(1) -0.003(2) N
C3 0.021(2) 0.026(2) 0.024(2) -0.001(1) -0.004(2) 0.002(2) C
N4 0.032(2) 0.037(2) 0.044(2) -0.009(1) -0.010(1) -0.009(2) N
C4 0.022(2) 0.025(2) 0.025(2) -0.008(1) -0.005(2) -0.003(2) C
N5 0.026(1) 0.029(2) 0.043(2) -0.004(1) -0.009(1) -0.004(2) N
C5 0.027(2) 0.022(2) 0.028(2) 0.001(1) -0.005(2) -0.002(2) C
N6 0.040(2) 0.033(2) 0.037(2) -0.002(2) 0.001(2) -0.002(2) N
C6 0.021(2) 0.023(2) 0.032(2) -0.002(1) -0.005(2) -0.009(2) C
C7 0.020(2) 0.024(2) 0.032(2) 0.000(1) -0.007(2) -0.004(2) C
C8 0.024(2) 0.027(2) 0.033(2) -0.007(1) -0.006(2) -0.005(2) C
C9 0.022(2) 0.035(2) 0.035(2) -0.002(1) -0.009(2) -0.016(2) C
N7 0.021(1) 0.035(2) 0.072(2) -0.007(1) 0.005(2) -0.031(2) N
C10 0.032(2) 0.064(2) 0.131(4) -0.016(2) 0.025(3) -0.066(3) C
C11 0.048(3) 0.054(3) 0.143(6) 0.017(3) 0.048(4) 0.034(4) C
C12 0.026(2) 0.043(2) 0.068(3) 0.012(2) -0.010(2) -0.031(2) C
N8 0.024(1) 0.025(2) 0.050(2) 0.001(1) -0.003(2) -0.015(2) N
C13 0.018(2) 0.024(2) 0.024(2) -0.005(1) -0.005(1) -0.004(2) C
C14 0.022(2) 0.027(2) 0.022(2) -0.009(1) -0.001(2) 0.002(2) C
C15 0.022(2) 0.020(2) 0.025(2) -0.004(1) -0.006(1) 0.001(2) C
C16 0.022(2) 0.021(2) 0.023(2) -0.006(1) -0.004(1) -0.001(2) C
N9 0.019(1) 0.032(2) 0.020(2) -0.000(1) -0.001(1) -0.004(1) N
C17 0.022(2) 0.030(2) 0.037(2) 0.002(2) -0.010(2) -0.006(2) C
C18 0.022(2) 0.039(2) 0.039(3) -0.000(2) -0.001(2) -0.007(2) C
C19 0.031(2) 0.044(2) 0.029(2) -0.004(2) 0.003(2) -0.007(2) C
N10 0.019(1) 0.029(2) 0.025(2) -0.001(1) -0.004(1) -0.003(1) N
O2 0.046(2) 0.053(2) 0.061(2) -0.004(1) -0.013(1) -0.022(2) O
O3 0.053(2) 0.065(2) 0.058(2) -0.010(1) -0.016(2) -0.007(2) O
O4 0.052(2) 0.050(2) 0.065(2) -0.013(1) -0.004(2) -0.010(2) O
O5 0.056(2) 0.055(2) 0.070(2) -0.020(1) -0.021(2) -0.004(2) O
O6 0.056(2) 0.052(2) 0.224(4) -0.010(1) -0.057(2) -0.029(2) O

loop_
_atom_type_symbol
_atom_type_description
_atom_type_scat_dispersion_real
_atom_type_scat_dispersion_imag
_atom_type_scat_source
C ? 0.002 0.002 International_Tables_Vol_IV_Table_2.3.1
H ? 0.000 0.000 International_Tables_Vol_IV_Table_2.3.1
Fe ? 0.301 0.845 International_Tables_Vol_IV_Table_2.3.1
N ? 0.004 0.003 International_Tables_Vol_IV_Table_2.3.1
O ? 0.008 0.006 International_Tables_Vol_IV_Table_2.3.1

loop_
_geom_angle_atom_site_label_1
_geom_angle_atom_site_label_2
_geom_angle_atom_site_label_3
_geom_angle
_geom_angle_site_symmetry_1
_geom_angle_site_symmetry_2
_geom_angle_site_symmetry_3
_geom_angle_publ_flag
N1 FE C1 98.2(2) . . . ?
N1 FE C2 93.4(2) . . . ?
N1 FE C3 176.1(2) . . . ?
N1 FE C4 93.5(2) . . . ?
N1 FE C5 96.4(2) . . . ?
C1 FE C2 89.6(2) . . . ?
C1 FE C3 84.5(2) . . . ?
C1 FE C4 168.3(2) . . . ?
C1 FE C5 89.2(2) . . . ?
C2 FE C3 83.9(2) . . . ?
C2 FE C4 88.7(2) . . . ?
C2 FE C5 170.2(2) . . . ?
C3 FE C4 83.8(2) . . . ?
C3 FE C5 86.3(2) . . . ?
C4 FE C5 90.4(2) . . . ?
FE N1 O1 176.2(3) . . . ?
FE C1 N2 176.6(4) . . . ?
FE C2 N3 178.4(4) . . . ?
FE C3 N4 177.1(4) . . . ?
FE C4 N5 176.9(4) . . . ?
FE C5 N6 179.0(4) . . . ?
C7 C6 C8 120.0(4) . . . ?
C7 C6 C9 120.8(4) . . . ?
C8 C6 C9 119.2(4) . . . ?
C6 C9 N7 118.3(4) . . . ?
C6 C9 N8 119.4(4) . . . ?
N7 C9 N8 122.3(4) . . . ?
C9 N7 C10 121.5(4) . . . ?
N7 C10 C11 112.5(5) . . . ?
C10 C11 C12 121.4(5) . . . ?
C11 C12 N8 111.2(4) . . . ?
C9 N8 C12 122.1(4) . . . ?
C14 C13 C15 120.0(4) . . . ?
C14 C13 C16 120.5(4) . . . ?
C15 C13 C16 119.5(3) . . . ?
C13 C16 N9 118.4(4) . . . ?
C13 C16 N10 120.3(3) . . . ?
N9 C16 N10 121.3(4) . . . ?
C16 N9 C17 121.5(3) . . . ?
N9 C17 C18 109.0(3) . . . ?
C17 C18 C19 108.7(3) . . . ?
C18 C19 N10 110.1(3) . . . ?
C16 N10 C19 123.3(3) . . . ?

loop_
_geom_bond_atom_site_label_1
_geom_bond_atom_site_label_2
_geom_bond_distance
_geom_bond_site_symmetry_1
_geom_bond_site_symmetry_2
_geom_bond_publ_flag
FE N1 1.660(3) . . ?
FE C1 1.927(4) . . ?
FE C2 1.934(5) . . ?
FE C3 1.931(4) . . ?
FE C4 1.926(4) . . ?
FE C5 1.935(5) . . ?
N1 O1 1.131(4) . . ?
C1 N2 1.153(5) . . ?
C2 N3 1.149(5) . . ?
C3 N4 1.162(5) . . ?
C4 N5 1.151(5) . . ?
C5 N6 1.157(5) . . ?
C6 C7 1.380(6) . . ?
C6 C8 1.398(6) . . ?
C6 C9 1.489(6) . . ?
C9 N7 1.310(5) . . ?
C9 N8 1.314(5) . . ?
N7 C10 1.455(6) . . ?
C10 C11 1.369(8) . . ?
C11 C12 1.449(8) . . ?
C12 N8 1.466(5) . . ?
C13 C14 1.387(5) . . ?
C13 C15 1.396(5) . . ?
C13 C16 1.482(5) . . ?
C16 N9 1.319(5) . . ?
C16 N10 1.312(5) . . ?
N9 C17 1.460(5) . . ?
C17 C18 1.507(6) . . ?
C18 C19 1.518(6) . . ?
C19 N10 1.463(5) . . ?

loop_
_geom_contact_atom_site_label_1
_geom_contact_atom_site_label_2
_geom_contact_distance
_geom_contact_site_symmetry_1
_geom_contact_site_symmetry_2
_geom_contact_publ_flag
? ? ? ? ? ?
